data_7250914
loop_
_publ_author_name
'Soejima, Keita'
'Sekine, Yoshihiro'
'Miyake, Kanta'
'Kiba, Kota'
'Yamaguchi, Yuito'
'Zenno, Hikaru'
'Hayami, Shinya'

_publ_section_title
;
 Observation of spin-crossover behaviour in Co(ii)-terpyridine complexes
 possessing \p-conjugated substations
;
_journal_issue 43
_journal_name_full 'RSC Advances'
_journal_page_first 35892
_journal_page_last 35898
_journal_paper_doi 10.1039/D4RA08657K
_journal_volume 15
_journal_year 2025
_chemical_formula_moiety '2(C46 H30 Co N6), 4(B F4), H2 O, C H4 O, O'
_chemical_formula_sum 'C93 H66 B4 Co2 F16 N12 O3'
_chemical_formula_weight 1864.67
_space_group_crystal_system monoclinic
_space_group_IT_number 9
_space_group_name_Hall 'C -2yc'
_space_group_name_H-M_alt 'C 1 c 1'
_atom_sites_solution_hydrogens mixed
_atom_sites_solution_primary iterative
_audit_creation_date 2024-12-04
_audit_creation_method
;
Olex2 1.3
(compiled 2020.11.12 svn.r5f609507 for OlexSys, GUI svn.r6408)
;
_audit_update_record
;
2024-12-05 deposited with the CCDC.	2025-09-15 downloaded from the CCDC.
;
_cell_angle_alpha 90
_cell_angle_beta 98.318(3)
_cell_angle_gamma 90
_cell_formula_units_Z 4
_cell_length_a 8.8745(15)
_cell_length_b 41.277(7)
_cell_length_c 23.237(4)
_cell_measurement_reflns_used 6030
_cell_measurement_temperature 100(2)
_cell_measurement_theta_max 30.2660
_cell_measurement_theta_min 2.2200
_cell_volume 8422(2)
_computing_molecular_graphics 'Olex2 1.3 (Dolomanov et al., 2009)'
_computing_publication_material 'Olex2 1.3 (Dolomanov et al., 2009)'
_computing_structure_refinement 'SHELXL 2014/7 (Sheldrick, 2015)'
_computing_structure_solution 'olex2.solve 1.3 (Bourhis et al., 2015)'
_diffrn_ambient_temperature 100.35
_diffrn_measured_fraction_theta_full 0.998
_diffrn_measured_fraction_theta_max 0.998
_diffrn_measurement_device_type 'Saturn 724'
_diffrn_radiation_type MoK\a
_diffrn_radiation_wavelength 0.71075
_diffrn_reflns_av_R_equivalents 0.0495
_diffrn_reflns_av_unetI/netI 0.0558
_diffrn_reflns_Laue_measured_fraction_full 0.998
_diffrn_reflns_Laue_measured_fraction_max 0.998
_diffrn_reflns_limit_h_max 11
_diffrn_reflns_limit_h_min -11
_diffrn_reflns_limit_k_max 53
_diffrn_reflns_limit_k_min -53
_diffrn_reflns_limit_l_max 30
_diffrn_reflns_limit_l_min -30
_diffrn_reflns_number 65413
_diffrn_reflns_point_group_measured_fraction_full 0.995
_diffrn_reflns_point_group_measured_fraction_max 0.994
_diffrn_reflns_theta_full 25.242
_diffrn_reflns_theta_max 27.481
_diffrn_reflns_theta_min 3.086
_exptl_absorpt_coefficient_mu 0.490
_exptl_absorpt_correction_T_max 0.9855
_exptl_absorpt_correction_T_min 0.8289
_exptl_crystal_colour 'metallic dark red'
_exptl_crystal_colour_lustre metallic
_exptl_crystal_colour_modifier dark
_exptl_crystal_colour_primary red
_exptl_crystal_density_diffrn 1.471
_exptl_crystal_density_method 'not measured'
_exptl_crystal_description block
_exptl_crystal_F_000 3800
_exptl_crystal_size_max 0.4
_exptl_crystal_size_mid 0.4
_exptl_crystal_size_min 0.03
_refine_diff_density_max 0.887
_refine_diff_density_min -0.438
_refine_diff_density_rms 0.065
_refine_ls_abs_structure_details
;
 Flack x determined using 5636 quotients [(I+)-(I-)]/[(I+)+(I-)]
 (Parsons, Flack and Wagner, Acta Cryst. B69 (2013) 249-259).
;
_refine_ls_abs_structure_Flack 0.002(5)
_refine_ls_extinction_method none
_refine_ls_goodness_of_fit_ref 1.089
_refine_ls_hydrogen_treatment constr
_refine_ls_matrix_type full
_refine_ls_number_parameters 1194
_refine_ls_number_reflns 19220
_refine_ls_number_restraints 4
_refine_ls_restrained_S_all 1.092
_refine_ls_R_factor_all 0.0769
_refine_ls_R_factor_gt 0.0642
_refine_ls_shift/su_max 0.000
_refine_ls_shift/su_mean 0.000
_refine_ls_structure_factor_coef Fsqd
_refine_ls_weighting_details 'w=1/[\s^2^(Fo^2^)+(0.0932P)^2^+0.4367P] where P=(Fo^2^+2Fc^2^)/3'
_refine_ls_weighting_scheme calc
_refine_ls_wR_factor_gt 0.1614
_refine_ls_wR_factor_ref 0.1731
_reflns_Friedel_coverage 0.989
_reflns_Friedel_fraction_full 0.993
_reflns_Friedel_fraction_max 0.990
_reflns_number_gt 15837
_reflns_number_total 19220
_reflns_threshold_expression 'I > 2\s(I)'
_cod_data_source_file d4ra08657k2.cif
_cod_data_source_block shelxl
_cod_database_code 7250914
_shelx_shelxl_version_number 2014/7
_shelx_space_group_comment
;
The symmetry employed for this shelxl refinement is uniquely defined
by the following loop, which should always be used as a source of
symmetry information in preference to the above space-group names.
They are only intended as comments.
;
_shelx_estimated_absorpt_t_max 0.985
_shelx_estimated_absorpt_t_min 0.828
_olex2_refinement_description
;
1. Fixed Uiso
 At 1.2 times of:
  All C(H) groups
 At 1.5 times of:
  All C(H,H,H) groups, All O(H) groups, All O(H,H) groups
2. Restrained distances
 H93C-H15
 1.9 with sigma of 0.02
 H15-H93C
 2.2 with sigma of 0.02
3. Others
 Fixed Sof: F4(0.5) F16(0.5) F18(0.5) F5(0.5)
4.a Free rotating group:
 O4(H4A,H4B)
4.b Aromatic/amide H refined with riding coordinates:
 C1(H1), C2(H2), C3(H3), C4(H4), C7(H7), C9(H9), C12(H12), C13(H13), C14(H14),
 C15(H15), C19(H19), C20(H20), C21(H21), C22(H22), C23(H23), C30(H30), C32(H32),
  C42(H42), C43(H43), C44(H44), C45(H45), C46(H46), C35(H35), C36(H36),
 C37(H37), C38(H38), C27(H27), C24(H24), C25(H25), C26(H26), C84(H84), C83(H83),
  C82(H82), C81(H81), C78(H78), C76(H76), C73(H73), C72(H72), C71(H71),
 C70(H70), C92(H92), C91(H91), C90(H90), C89(H89), C88(H88), C47(H47), C48(H48),
  C49(H49), C50(H50), C53(H53), C55(H55), C58(H58), C59(H59), C60(H60),
 C61(H61), C69(H69), C68(H68), C67(H67), C66(H66), C65(H65)
4.c Idealised Me refined as rotating group:
 C93(H93A,H93B,H93C)
4.d Idealised tetrahedral OH refined as rotating group:
 O1(H1A)
;
_olex2_submission_special_instructions 'No special instructions were received'

loop_
_space_group_symop_operation_xyz
'x, y, z'
'x, -y, z+1/2'
'x+1/2, y+1/2, z'
'x+1/2, -y+1/2, z+1/2'

loop_
_atom_site_label
_atom_site_type_symbol
_atom_site_fract_x
_atom_site_fract_y
_atom_site_fract_z
_atom_site_U_iso_or_equiv
_atom_site_adp_type
_atom_site_occupancy
_atom_site_site_symmetry_order
_atom_site_calc_flag
_atom_site_refinement_flags_posn
_atom_site_refinement_flags_adp
_atom_site_refinement_flags_occupancy
_atom_site_disorder_assembly
_atom_site_disorder_group
Co1 Co -0.42228(7) -0.18053(2) -0.29597(3) 0.03676(18) Uani 1 1 d . . . . .
Co2 Co -0.76666(8) -0.43665(2) -0.30591(3) 0.03923(19) Uani 1 1 d . . . . .
F10 F -1.0321(6) -0.09435(14) -0.2240(3) 0.0886(16) Uani 1 1 d . . . . .
F11 F -0.8231(8) -0.06994(17) -0.1886(4) 0.132(3) Uani 1 1 d . . . . .
F12 F -0.8338(8) -0.1004(2) -0.2718(3) 0.123(3) Uani 1 1 d . . . . .
F13 F -0.8182(15) -0.1212(2) -0.1853(3) 0.189(5) Uani 1 1 d . . . . .
F6 F -0.3621(7) -0.48699(11) -0.4983(3) 0.0911(18) Uani 1 1 d . . . . .
F7 F -0.4688(9) -0.51309(19) -0.4296(4) 0.127(3) Uani 1 1 d . . . . .
F8 F -0.3833(7) -0.54111(11) -0.4990(2) 0.0767(14) Uani 1 1 d . . . . .
F9 F -0.2209(7) -0.51705(16) -0.4300(3) 0.113(3) Uani 1 1 d . . . . .
F14 F -1.1008(9) -0.31817(15) -0.1548(3) 0.111(2) Uani 1 1 d . . . . .
F17 F -1.1652(17) -0.3600(2) -0.1013(4) 0.192(5) Uani 1 1 d . . . . .
F1 F -0.8485(5) -0.32978(10) -0.3722(2) 0.0641(11) Uani 1 1 d . . . . .
F2 F -1.0846(6) -0.33529(11) -0.4250(3) 0.102(2) Uani 1 1 d . . . . .
F3 F -0.9902(8) -0.28674(11) -0.4011(4) 0.120(3) Uani 1 1 d . . . . .
F4 F -1.0292(17) -0.3074(5) -0.3297(7) 0.123(5) Uani 0.5 1 d . . P . .
F16 F -1.1142(18) -0.3171(5) -0.0634(5) 0.129(6) Uani 0.5 1 d . . P . .
F18 F -1.3238(14) -0.3453(5) -0.1574(6) 0.128(6) Uani 0.5 1 d . . P . .
F15 F -1.2963(15) -0.3089(3) -0.1071(8) 0.253(8) Uani 1 1 d . . . . .
F5 F -1.0721(12) -0.3329(3) -0.3389(5) 0.082(3) Uani 0.5 1 d . . P . .
O4 O -0.2707(8) -0.29900(17) -0.2705(3) 0.0802(17) Uani 1 1 d G . . . .
H4A H -0.1887 -0.2872 -0.2671 0.120 Uiso 1 1 d G U . . .
H4B H -0.2616 -0.3104 -0.2386 0.120 Uiso 1 1 d G U . . .
O1 O -0.8039(17) -0.2400(4) -0.4930(6) 0.177(5) Uani 1 1 d . . . . .
H1A H -0.8236 -0.2404 -0.4588 0.265 Uiso 1 1 calc R U . . .
N2 N -0.4086(5) -0.14128(13) -0.2547(2) 0.0391(10) Uani 1 1 d . . . . .
N1 N -0.5313(6) -0.15033(12) -0.3589(2) 0.0398(11) Uani 1 1 d . . . . .
N3 N -0.3079(6) -0.19645(13) -0.2179(2) 0.0447(12) Uani 1 1 d . . . . .
N5 N -0.4388(5) -0.22042(11) -0.3375(2) 0.0361(10) Uani 1 1 d . . . . .
N4 N -0.2188(6) -0.17909(11) -0.3327(2) 0.0393(11) Uani 1 1 d . . . . .
N6 N -0.6293(6) -0.19770(12) -0.2746(2) 0.0402(11) Uani 1 1 d . . . . .
N11 N -0.7726(6) -0.48113(13) -0.3287(2) 0.0428(11) Uani 1 1 d . . . . .
N12 N -0.6458(6) -0.45771(13) -0.2307(2) 0.0444(12) Uani 1 1 d . . . . .
N10 N -0.8921(5) -0.43289(11) -0.3895(2) 0.0389(11) Uani 1 1 d . . . . .
N9 N -0.5689(5) -0.42287(11) -0.3364(2) 0.0362(10) Uani 1 1 d . . . . .
N8 N -0.7517(6) -0.39344(13) -0.2796(2) 0.0403(11) Uani 1 1 d . . . . .
N7 N -0.9654(6) -0.43383(14) -0.2696(2) 0.0486(14) Uani 1 1 d . . . . .
C1 C -0.2595(8) -0.22663(18) -0.2042(3) 0.0554(17) Uani 1 1 d . . . . .
H1 H -0.2782 -0.2433 -0.2326 0.066 Uiso 1 1 calc R U . . .
C2 C -0.1823(12) -0.2341(2) -0.1493(4) 0.081(3) Uani 1 1 d . . . . .
H2 H -0.1501 -0.2556 -0.1401 0.097 Uiso 1 1 calc R U . . .
C3 C -0.1534(15) -0.2102(3) -0.1088(4) 0.105(4) Uani 1 1 d . . . . .
H3 H -0.0991 -0.2149 -0.0714 0.126 Uiso 1 1 calc R U . . .
C4 C -0.2040(11) -0.1789(2) -0.1226(4) 0.073(2) Uani 1 1 d . . . . .
H4 H -0.1872 -0.1621 -0.0944 0.088 Uiso 1 1 calc R U . . .
C5 C -0.2792(8) -0.17247(18) -0.1779(3) 0.0508(16) Uani 1 1 d . . . . .
C6 C -0.3407(7) -0.14084(16) -0.1983(3) 0.0458(14) Uani 1 1 d . . . . .
C7 C -0.3338(8) -0.11295(17) -0.1661(3) 0.0512(15) Uani 1 1 d . . . . .
H7 H -0.2847 -0.1128 -0.1269 0.061 Uiso 1 1 calc R U . . .
C8 C -0.4000(8) -0.08464(17) -0.1916(3) 0.0497(15) Uani 1 1 d . . . . .
C9 C -0.4702(7) -0.08537(15) -0.2490(3) 0.0456(14) Uani 1 1 d . . . . .
H9 H -0.5164 -0.0664 -0.2668 0.055 Uiso 1 1 calc R U . . .
C10 C -0.4720(7) -0.11390(14) -0.2797(3) 0.0418(13) Uani 1 1 d . . . . .
C11 C -0.5402(6) -0.11905(13) -0.3409(3) 0.0366(12) Uani 1 1 d . . . . .
C12 C -0.6038(7) -0.09476(16) -0.3773(3) 0.0446(13) Uani 1 1 d . . . . .
H12 H -0.6086 -0.0731 -0.3637 0.054 Uiso 1 1 calc R U . . .
C13 C -0.6607(8) -0.10270(17) -0.4344(3) 0.0507(15) Uani 1 1 d . . . . .
H13 H -0.7046 -0.0865 -0.4605 0.061 Uiso 1 1 calc R U . . .
C14 C -0.6530(8) -0.13393(19) -0.4526(3) 0.0545(16) Uani 1 1 d . . . . .
H14 H -0.6925 -0.1396 -0.4915 0.065 Uiso 1 1 calc R U . . .
C15 C -0.5869(7) -0.15756(16) -0.4139(3) 0.0430(13) Uani 1 1 d . . . . .
H15 H -0.5814 -0.1793 -0.4270 0.052 Uiso 1 1 calc DR U . . .
C16 C -0.3995(8) -0.05510(17) -0.1585(3) 0.0529(16) Uani 1 1 d . . . . .
C17 C -0.4032(8) -0.03040(16) -0.1328(3) 0.0513(15) Uani 1 1 d . . . . .
C18 C -0.4090(8) 0.00021(15) -0.1028(3) 0.0486(15) Uani 1 1 d . . . . .
C19 C -0.2850(8) 0.01115(16) -0.0645(3) 0.0500(15) Uani 1 1 d . . . . .
H19 H -0.1966 -0.0019 -0.0560 0.060 Uiso 1 1 calc R U . . .
C20 C -0.2910(8) 0.04130(18) -0.0388(3) 0.0554(17) Uani 1 1 d . . . . .
H20 H -0.2055 0.0490 -0.0130 0.067 Uiso 1 1 calc R U . . .
C21 C -0.4206(9) 0.06051(17) -0.0503(3) 0.0582(18) Uani 1 1 d . . . . .
H21 H -0.4244 0.0812 -0.0326 0.070 Uiso 1 1 calc R U . . .
C22 C -0.5433(11) 0.04908(19) -0.0877(4) 0.071(2) Uani 1 1 d . . . . .
H22 H -0.6323 0.0621 -0.0957 0.086 Uiso 1 1 calc R U . . .
C23 C -0.5396(10) 0.01895(19) -0.1142(3) 0.064(2) Uani 1 1 d . . . . .
H23 H -0.6255 0.0113 -0.1397 0.076 Uiso 1 1 calc R U . . .
C29 C -0.3298(6) -0.22900(13) -0.3685(3) 0.0370(12) Uani 1 1 d . . . . .
C30 C -0.3380(7) -0.25803(14) -0.4000(3) 0.0413(13) Uani 1 1 d . . . . .
H30 H -0.2586 -0.2641 -0.4212 0.050 Uiso 1 1 calc R U . . .
C31 C -0.4643(7) -0.27768(14) -0.3995(3) 0.0400(12) Uani 1 1 d . . . . .
C32 C -0.5776(7) -0.26836(14) -0.3663(3) 0.0386(12) Uani 1 1 d . . . . .
H32 H -0.6646 -0.2816 -0.3653 0.046 Uiso 1 1 calc R U . . .
C33 C -0.5616(6) -0.23998(14) -0.3355(2) 0.0371(12) Uani 1 1 d . . . . .
C39 C -0.4815(7) -0.30707(15) -0.4328(3) 0.0431(13) Uani 1 1 d . . . . .
C40 C -0.4968(7) -0.33138(14) -0.4613(3) 0.0406(12) Uani 1 1 d . . . . .
C41 C -0.5145(7) -0.36141(13) -0.4925(2) 0.0362(11) Uani 1 1 d . . . . .
C42 C -0.6353(7) -0.38195(15) -0.4842(3) 0.0421(13) Uani 1 1 d . . . . .
H42 H -0.7062 -0.3756 -0.4594 0.051 Uiso 1 1 calc R U . . .
C43 C -0.6503(8) -0.41192(15) -0.5130(3) 0.0474(14) Uani 1 1 d . . . . .
H43 H -0.7296 -0.4263 -0.5062 0.057 Uiso 1 1 calc R U . . .
C44 C -0.5522(8) -0.42075(16) -0.5507(3) 0.0480(14) Uani 1 1 d . . . . .
H44 H -0.5633 -0.4410 -0.5701 0.058 Uiso 1 1 calc R U . . .
C45 C -0.4357(8) -0.39955(16) -0.5602(3) 0.0495(15) Uani 1 1 d . . . . .
H45 H -0.3691 -0.4053 -0.5871 0.059 Uiso 1 1 calc R U . . .
C46 C -0.4158(8) -0.37025(15) -0.5310(3) 0.0471(14) Uani 1 1 d . . . . .
H46 H -0.3349 -0.3562 -0.5373 0.056 Uiso 1 1 calc R U . . .
C34 C -0.6709(7) -0.22691(13) -0.2995(3) 0.0381(12) Uani 1 1 d . . . . .
C35 C -0.8027(7) -0.24249(17) -0.2912(3) 0.0458(14) Uani 1 1 d . . . . .
H35 H -0.8285 -0.2626 -0.3098 0.055 Uiso 1 1 calc R U . . .
C36 C -0.8982(8) -0.22877(17) -0.2556(3) 0.0532(17) Uani 1 1 d . . . . .
H36 H -0.9891 -0.2393 -0.2488 0.064 Uiso 1 1 calc R U . . .
C37 C -0.8559(9) -0.19895(18) -0.2303(3) 0.0571(18) Uani 1 1 d . . . . .
H37 H -0.9183 -0.1888 -0.2057 0.069 Uiso 1 1 calc R U . . .
C38 C -0.7237(8) -0.18418(17) -0.2410(3) 0.0484(15) Uani 1 1 d . . . . .
H38 H -0.6981 -0.1636 -0.2239 0.058 Uiso 1 1 calc R U . . .
C28 C -0.2040(7) -0.20520(14) -0.3668(3) 0.0396(12) Uani 1 1 d . . . . .
C27 C -0.0803(7) -0.20876(16) -0.3966(3) 0.0504(16) Uani 1 1 d . . . . .
H27 H -0.0716 -0.2273 -0.4202 0.060 Uiso 1 1 calc R U . . .
C24 C -0.1104(7) -0.15634(15) -0.3278(3) 0.0439(14) Uani 1 1 d . . . . .
H24 H -0.1208 -0.1380 -0.3039 0.053 Uiso 1 1 calc R U . . .
C25 C 0.0171(8) -0.15841(16) -0.3562(3) 0.0497(15) Uani 1 1 d . . . . .
H25 H 0.0928 -0.1420 -0.3514 0.060 Uiso 1 1 calc R U . . .
C26 C 0.0313(8) -0.18464(17) -0.3912(4) 0.0530(17) Uani 1 1 d . . . . .
H26 H 0.1163 -0.1864 -0.4116 0.064 Uiso 1 1 calc R U . . .
C84 C -0.5884(8) -0.44368(19) -0.1809(3) 0.0520(16) Uani 1 1 d . . . . .
H84 H -0.6058 -0.4212 -0.1762 0.062 Uiso 1 1 calc R U . . .
C83 C -0.5042(9) -0.4604(2) -0.1354(3) 0.065(2) Uani 1 1 d . . . . .
H83 H -0.4643 -0.4496 -0.1004 0.078 Uiso 1 1 calc R U . . .
C82 C -0.4797(9) -0.4927(2) -0.1419(3) 0.064(2) Uani 1 1 d . . . . .
H82 H -0.4207 -0.5046 -0.1117 0.077 Uiso 1 1 calc R U . . .
C81 C -0.5410(8) -0.5081(2) -0.1927(3) 0.0559(18) Uani 1 1 d . . . . .
H81 H -0.5266 -0.5307 -0.1973 0.067 Uiso 1 1 calc R U . . .
C80 C -0.6245(7) -0.49013(16) -0.2374(3) 0.0448(14) Uani 1 1 d . . . . .
C79 C -0.6947(7) -0.50354(16) -0.2934(3) 0.0438(14) Uani 1 1 d . . . . .
C78 C -0.6838(7) -0.53540(15) -0.3115(3) 0.0467(14) Uani 1 1 d . . . . .
H78 H -0.6293 -0.5510 -0.2867 0.056 Uiso 1 1 calc R U . . .
C77 C -0.7542(8) -0.54383(16) -0.3665(3) 0.0503(15) Uani 1 1 d . . . . .
C76 C -0.8428(7) -0.52132(16) -0.4015(3) 0.0470(14) Uani 1 1 d . . . . .
H76 H -0.8998 -0.5276 -0.4376 0.056 Uiso 1 1 calc R U . . .
C75 C -0.8450(7) -0.48915(15) -0.3817(3) 0.0409(13) Uani 1 1 d . . . . .
C74 C -0.9196(7) -0.46235(14) -0.4152(3) 0.0395(12) Uani 1 1 d . . . . .
C73 C -1.0051(7) -0.46519(15) -0.4700(3) 0.0423(13) Uani 1 1 d . . . . .
H73 H -1.0220 -0.4858 -0.4878 0.051 Uiso 1 1 calc R U . . .
C72 C -1.0650(7) -0.43767(16) -0.4984(3) 0.0478(15) Uani 1 1 d . . . . .
H72 H -1.1262 -0.4393 -0.5353 0.057 Uiso 1 1 calc R U . . .
C71 C -1.0353(7) -0.40800(16) -0.4727(3) 0.0484(15) Uani 1 1 d . . . . .
H71 H -1.0727 -0.3887 -0.4921 0.058 Uiso 1 1 calc R U . . .
C70 C -0.9502(7) -0.40654(15) -0.4179(3) 0.0452(14) Uani 1 1 d . . . . .
H70 H -0.9323 -0.3860 -0.3998 0.054 Uiso 1 1 calc R U . . .
C85 C -0.7307(8) -0.57475(17) -0.3929(3) 0.0520(15) Uani 1 1 d . . . . .
C86 C -0.7069(8) -0.59575(16) -0.4251(3) 0.0498(15) Uani 1 1 d . . . . .
C87 C -0.6704(8) -0.61854(15) -0.4687(3) 0.0485(14) Uani 1 1 d . . . . .
C92 C -0.7584(10) -0.6455(2) -0.4849(5) 0.083(3) Uani 1 1 d . . . . .
H92 H -0.8430 -0.6507 -0.4659 0.099 Uiso 1 1 calc R U . . .
C91 C -0.7206(13) -0.6650(3) -0.5298(7) 0.115(5) Uani 1 1 d . . . . .
H91 H -0.7834 -0.6830 -0.5424 0.138 Uiso 1 1 calc R U . . .
C90 C -0.5960(11) -0.6587(3) -0.5560(5) 0.099(4) Uani 1 1 d . . . . .
H90 H -0.5676 -0.6730 -0.5847 0.119 Uiso 1 1 calc R U . . .
C89 C -0.5122(11) -0.6313(2) -0.5400(3) 0.073(2) Uani 1 1 d . . . . .
H89 H -0.4280 -0.6260 -0.5593 0.088 Uiso 1 1 calc R U . . .
C88 C -0.5479(8) -0.61175(18) -0.4973(3) 0.0503(15) Uani 1 1 d . . . . .
H88 H -0.4878 -0.5931 -0.4867 0.060 Uiso 1 1 calc R U . . .
C47 C -1.0748(8) -0.4563(2) -0.2712(3) 0.0580(18) Uani 1 1 d . . . . .
H47 H -1.0630 -0.4766 -0.2894 0.070 Uiso 1 1 calc R U . . .
C48 C -1.2079(9) -0.4501(2) -0.2461(4) 0.067(2) Uani 1 1 d . . . . .
H48 H -1.2849 -0.4661 -0.2464 0.080 Uiso 1 1 calc R U . . .
C49 C -1.2227(9) -0.4206(3) -0.2214(4) 0.072(2) Uani 1 1 d . . . . .
H49 H -1.3115 -0.4159 -0.2045 0.087 Uiso 1 1 calc R U . . .
C50 C -1.1122(8) -0.3977(2) -0.2206(3) 0.061(2) Uani 1 1 d . . . . .
H50 H -1.1232 -0.3772 -0.2033 0.073 Uiso 1 1 calc R U . . .
C51 C -0.9840(7) -0.40478(18) -0.2452(3) 0.0476(15) Uani 1 1 d . . . . .
C52 C -0.8579(7) -0.38171(17) -0.2475(3) 0.0457(14) Uani 1 1 d . . . . .
C53 C -0.8375(9) -0.35217(19) -0.2213(3) 0.0563(18) Uani 1 1 d . . . . .
H53 H -0.9112 -0.3441 -0.1991 0.068 Uiso 1 1 calc R U . . .
C54 C -0.7101(8) -0.33384(16) -0.2269(3) 0.0488(15) Uani 1 1 d . . . . .
C55 C -0.6019(8) -0.34539(15) -0.2607(3) 0.0454(14) Uani 1 1 d . . . . .
H55 H -0.5148 -0.3330 -0.2659 0.055 Uiso 1 1 calc R U . . .
C56 C -0.6283(7) -0.37572(15) -0.2862(2) 0.0394(13) Uani 1 1 d . . . . .
C57 C -0.5270(6) -0.39186(14) -0.3213(3) 0.0372(12) Uani 1 1 d . . . . .
C58 C -0.3983(7) -0.37767(15) -0.3394(3) 0.0417(13) Uani 1 1 d . . . . .
H58 H -0.3690 -0.3562 -0.3280 0.050 Uiso 1 1 calc R U . . .
C59 C -0.3146(7) -0.39539(16) -0.3742(3) 0.0455(14) Uani 1 1 d . . . . .
H59 H -0.2281 -0.3861 -0.3876 0.055 Uiso 1 1 calc R U . . .
C60 C -0.3581(7) -0.42702(16) -0.3895(3) 0.0442(13) Uani 1 1 d . . . . .
H60 H -0.3017 -0.4397 -0.4131 0.053 Uiso 1 1 calc R U . . .
C61 C -0.4859(7) -0.43960(15) -0.3695(3) 0.0378(12) Uani 1 1 d . . . . .
H61 H -0.5156 -0.4612 -0.3798 0.045 Uiso 1 1 calc R U . . .
C62 C -0.6885(9) -0.30399(18) -0.1956(3) 0.0577(18) Uani 1 1 d . . . . .
C63 C -0.6830(9) -0.28082(17) -0.1655(3) 0.0549(17) Uani 1 1 d . . . . .
C64 C -0.6818(8) -0.25450(17) -0.1252(3) 0.0508(16) Uani 1 1 d . . . . .
C69 C -0.7975(12) -0.2539(3) -0.0903(4) 0.085(3) Uani 1 1 d . . . . .
H69 H -0.8762 -0.2696 -0.0968 0.102 Uiso 1 1 calc R U . . .
C68 C -0.8019(15) -0.2322(4) -0.0484(5) 0.110(5) Uani 1 1 d . . . . .
H68 H -0.8810 -0.2327 -0.0249 0.132 Uiso 1 1 calc R U . . .
C67 C -0.6949(17) -0.2102(3) -0.0401(4) 0.092(4) Uani 1 1 d . . . . .
H67 H -0.6956 -0.1958 -0.0082 0.111 Uiso 1 1 calc R U . . .
C66 C -0.5831(16) -0.2064(3) -0.0736(6) 0.108(4) Uani 1 1 d . . . . .
H66 H -0.5134 -0.1889 -0.0680 0.129 Uiso 1 1 calc R U . . .
C65 C -0.5756(12) -0.2312(2) -0.1195(4) 0.082(3) Uani 1 1 d . . . . .
H65 H -0.4984 -0.2305 -0.1438 0.099 Uiso 1 1 calc R U . . .
C93 C -0.6486(15) -0.2273(3) -0.4932(6) 0.115(5) Uani 1 1 d . . . . .
H93A H -0.6544 -0.2054 -0.5100 0.172 Uiso 1 1 calc R U . . .
H93B H -0.5931 -0.2415 -0.5166 0.172 Uiso 1 1 calc R U . . .
H93C H -0.5953 -0.2264 -0.4533 0.172 Uiso 1 1 calc DR U . . .
B3 B -0.8784(10) -0.0970(2) -0.2179(4) 0.0565(19) Uani 1 1 d . . . . .
B2 B -0.3596(9) -0.51441(19) -0.4650(4) 0.0517(18) Uani 1 1 d . . . . .
B1 B -0.9936(12) -0.3188(2) -0.3844(5) 0.066(2) Uani 1 1 d . . . . .
B4 B -1.1964(19) -0.3287(3) -0.1185(5) 0.099(5) Uani 1 1 d . . . . .
O3 O -0.2407(11) -0.52683(16) -0.3021(3) 0.103(3) Uani 1 1 d . . . . .

loop_
_atom_site_aniso_label
_atom_site_aniso_U_11
_atom_site_aniso_U_22
_atom_site_aniso_U_33
_atom_site_aniso_U_23
_atom_site_aniso_U_13
_atom_site_aniso_U_12
Co1 0.0317(4) 0.0391(4) 0.0379(4) -0.0024(3) 0.0000(3) -0.0012(3)
Co2 0.0311(4) 0.0493(4) 0.0370(4) 0.0038(3) 0.0041(3) 0.0043(3)
F10 0.072(3) 0.089(4) 0.107(4) 0.016(3) 0.019(3) -0.013(3)
F11 0.098(5) 0.100(5) 0.197(8) -0.071(5) 0.013(5) -0.002(4)
F12 0.091(4) 0.205(8) 0.078(4) -0.030(4) 0.031(3) -0.066(5)
F13 0.335(13) 0.155(7) 0.075(4) 0.005(4) 0.027(6) 0.180(9)
F6 0.109(4) 0.049(3) 0.102(4) 0.017(3) -0.028(3) -0.012(3)
F7 0.129(6) 0.134(6) 0.133(6) -0.039(5) 0.064(5) -0.009(5)
F8 0.117(4) 0.050(2) 0.059(3) -0.001(2) -0.001(3) -0.005(2)
F9 0.091(4) 0.119(5) 0.111(5) 0.058(4) -0.051(3) -0.050(3)
F14 0.131(5) 0.101(4) 0.121(5) 0.030(4) 0.083(5) 0.041(4)
F17 0.358(16) 0.122(6) 0.128(7) -0.002(5) 0.137(9) -0.011(8)
F1 0.046(2) 0.056(2) 0.086(3) 0.012(2) -0.005(2) 0.0017(18)
F2 0.087(4) 0.047(3) 0.152(5) 0.017(3) -0.053(4) -0.013(2)
F3 0.112(5) 0.039(2) 0.183(7) -0.018(3) -0.065(5) 0.017(3)
F4 0.085(9) 0.176(16) 0.115(12) -0.033(11) 0.035(8) -0.002(10)
F16 0.123(11) 0.207(16) 0.058(7) 0.046(8) 0.017(7) 0.031(11)
F18 0.062(7) 0.236(18) 0.082(8) -0.028(10) 0.000(6) 0.035(9)
F15 0.198(12) 0.204(11) 0.41(2) -0.074(13) 0.212(15) -0.026(9)
F5 0.060(6) 0.116(9) 0.073(7) -0.012(6) 0.016(5) -0.021(6)
O4 0.092(5) 0.078(4) 0.067(4) 0.006(3) -0.001(3) 0.007(3)
O1 0.187(12) 0.220(13) 0.135(9) 0.027(10) 0.063(9) 0.002(11)
N2 0.032(2) 0.045(3) 0.038(2) -0.001(2) -0.0030(19) 0.000(2)
N1 0.037(2) 0.041(3) 0.041(3) -0.004(2) 0.004(2) -0.002(2)
N3 0.036(3) 0.050(3) 0.049(3) 0.001(2) 0.009(2) 0.000(2)
N5 0.029(2) 0.036(2) 0.042(3) 0.002(2) 0.0041(19) -0.0037(18)
N4 0.037(3) 0.035(2) 0.044(3) 0.000(2) 0.000(2) 0.0000(19)
N6 0.041(3) 0.037(3) 0.041(3) 0.003(2) 0.000(2) 0.003(2)
N11 0.036(3) 0.052(3) 0.040(3) 0.010(2) 0.007(2) 0.003(2)
N12 0.035(3) 0.057(3) 0.042(3) 0.015(2) 0.006(2) 0.003(2)
N10 0.030(2) 0.038(2) 0.049(3) 0.001(2) 0.007(2) 0.0004(19)
N9 0.034(2) 0.036(2) 0.037(2) 0.009(2) -0.0001(19) 0.0018(19)
N8 0.034(2) 0.050(3) 0.036(2) 0.000(2) 0.0043(19) 0.012(2)
N7 0.034(3) 0.066(4) 0.042(3) 0.009(3) -0.004(2) 0.007(2)
C1 0.053(4) 0.056(4) 0.061(4) 0.012(3) 0.020(3) 0.011(3)
C2 0.096(7) 0.085(6) 0.065(5) 0.024(5) 0.020(5) 0.042(5)
C3 0.129(10) 0.123(9) 0.057(5) 0.007(6) -0.011(6) 0.063(8)
C4 0.082(6) 0.083(6) 0.047(4) -0.007(4) -0.013(4) 0.021(5)
C5 0.047(4) 0.061(4) 0.040(3) -0.007(3) -0.005(3) 0.009(3)
C6 0.042(3) 0.048(3) 0.043(3) -0.007(3) -0.006(3) 0.000(3)
C7 0.047(3) 0.057(4) 0.046(4) -0.016(3) -0.003(3) -0.004(3)
C8 0.050(4) 0.048(4) 0.051(4) -0.015(3) 0.007(3) -0.006(3)
C9 0.039(3) 0.041(3) 0.055(4) -0.008(3) -0.003(3) -0.004(2)
C10 0.036(3) 0.040(3) 0.048(3) 0.000(3) 0.002(2) -0.007(2)
C11 0.033(3) 0.035(3) 0.042(3) -0.001(2) 0.004(2) -0.005(2)
C12 0.041(3) 0.043(3) 0.050(3) 0.000(3) 0.005(3) 0.001(3)
C13 0.047(3) 0.055(4) 0.051(4) 0.009(3) 0.006(3) 0.001(3)
C14 0.049(4) 0.071(5) 0.041(3) -0.006(3) -0.002(3) 0.000(3)
C15 0.038(3) 0.047(3) 0.043(3) -0.005(3) 0.003(2) -0.002(2)
C16 0.054(4) 0.047(4) 0.057(4) -0.016(3) 0.008(3) -0.008(3)
C17 0.059(4) 0.047(4) 0.048(4) -0.008(3) 0.005(3) -0.009(3)
C18 0.063(4) 0.042(3) 0.039(3) -0.008(3) 0.001(3) -0.005(3)
C19 0.047(3) 0.051(4) 0.052(4) -0.013(3) 0.005(3) -0.004(3)
C20 0.052(4) 0.059(4) 0.055(4) -0.024(3) 0.006(3) -0.004(3)
C21 0.072(5) 0.048(4) 0.052(4) -0.014(3) -0.001(3) 0.004(3)
C22 0.087(6) 0.053(4) 0.066(5) -0.009(4) -0.018(4) 0.024(4)
C23 0.075(5) 0.062(4) 0.046(4) -0.014(3) -0.019(3) 0.012(4)
C29 0.033(3) 0.035(3) 0.042(3) -0.003(2) 0.003(2) -0.002(2)
C30 0.036(3) 0.039(3) 0.049(3) -0.007(3) 0.008(2) -0.005(2)
C31 0.042(3) 0.033(3) 0.045(3) -0.002(2) 0.005(2) -0.002(2)
C32 0.034(3) 0.036(3) 0.046(3) 0.002(2) 0.005(2) -0.004(2)
C33 0.032(3) 0.040(3) 0.039(3) 0.000(2) 0.005(2) -0.006(2)
C39 0.045(3) 0.037(3) 0.047(3) 0.002(3) 0.006(3) -0.006(2)
C40 0.042(3) 0.037(3) 0.043(3) 0.005(2) 0.006(2) -0.003(2)
C41 0.039(3) 0.033(3) 0.036(3) 0.003(2) 0.001(2) -0.003(2)
C42 0.042(3) 0.040(3) 0.043(3) 0.002(2) 0.004(2) -0.007(2)
C43 0.046(3) 0.042(3) 0.052(4) 0.002(3) -0.002(3) -0.008(3)
C44 0.055(4) 0.041(3) 0.045(3) -0.007(3) -0.002(3) 0.002(3)
C45 0.050(4) 0.046(3) 0.053(4) -0.005(3) 0.011(3) 0.011(3)
C46 0.048(3) 0.041(3) 0.055(4) 0.003(3) 0.014(3) 0.001(3)
C34 0.038(3) 0.035(3) 0.040(3) 0.005(2) 0.001(2) 0.001(2)
C35 0.039(3) 0.050(3) 0.048(3) 0.008(3) 0.007(2) 0.002(3)
C36 0.041(3) 0.053(4) 0.068(4) 0.016(3) 0.015(3) 0.010(3)
C37 0.053(4) 0.061(4) 0.062(4) 0.011(4) 0.023(3) 0.019(3)
C38 0.051(4) 0.048(4) 0.045(3) -0.001(3) 0.005(3) 0.015(3)
C28 0.033(3) 0.035(3) 0.049(3) 0.001(2) 0.001(2) 0.000(2)
C27 0.042(3) 0.044(3) 0.068(4) -0.005(3) 0.015(3) -0.005(3)
C24 0.043(3) 0.038(3) 0.048(3) 0.006(3) -0.003(3) -0.008(3)
C25 0.046(4) 0.044(3) 0.056(4) 0.002(3) -0.004(3) -0.009(3)
C26 0.037(3) 0.054(4) 0.070(5) 0.006(3) 0.015(3) -0.003(3)
C84 0.043(3) 0.070(4) 0.044(4) 0.013(3) 0.007(3) -0.002(3)
C83 0.058(4) 0.095(6) 0.039(4) 0.019(4) 0.001(3) -0.006(4)
C82 0.049(4) 0.093(6) 0.050(4) 0.031(4) 0.006(3) 0.003(4)
C81 0.047(4) 0.068(4) 0.054(4) 0.027(3) 0.012(3) 0.013(3)
C80 0.039(3) 0.054(4) 0.042(3) 0.013(3) 0.012(2) 0.005(3)
C79 0.034(3) 0.050(3) 0.049(3) 0.012(3) 0.011(3) 0.004(2)
C78 0.044(3) 0.043(3) 0.054(4) 0.015(3) 0.012(3) 0.011(3)
C77 0.050(4) 0.043(3) 0.060(4) 0.010(3) 0.013(3) 0.005(3)
C76 0.043(3) 0.046(3) 0.052(4) 0.002(3) 0.006(3) -0.001(3)
C75 0.034(3) 0.047(3) 0.042(3) 0.002(3) 0.008(2) 0.000(2)
C74 0.036(3) 0.039(3) 0.044(3) 0.002(2) 0.008(2) -0.002(2)
C73 0.036(3) 0.047(3) 0.044(3) 0.003(3) 0.003(2) -0.003(2)
C72 0.038(3) 0.058(4) 0.045(3) 0.010(3) 0.001(3) -0.005(3)
C71 0.036(3) 0.047(3) 0.062(4) 0.016(3) 0.009(3) 0.007(3)
C70 0.037(3) 0.039(3) 0.061(4) 0.004(3) 0.013(3) -0.004(2)
C85 0.058(4) 0.042(3) 0.057(4) 0.004(3) 0.011(3) 0.009(3)
C86 0.052(4) 0.045(3) 0.054(4) 0.014(3) 0.014(3) 0.006(3)
C87 0.045(3) 0.040(3) 0.059(4) 0.008(3) 0.004(3) 0.003(3)
C92 0.049(4) 0.058(5) 0.141(9) -0.011(5) 0.014(5) -0.010(4)
C91 0.077(7) 0.075(7) 0.177(12) -0.067(8) -0.036(8) -0.001(5)
C90 0.063(6) 0.134(9) 0.089(7) -0.061(7) -0.025(5) 0.020(6)
C89 0.072(5) 0.099(7) 0.047(4) 0.001(4) 0.002(4) 0.017(5)
C88 0.043(3) 0.058(4) 0.048(4) -0.003(3) 0.002(3) 0.006(3)
C47 0.049(4) 0.076(5) 0.046(4) 0.008(3) -0.001(3) -0.006(4)
C48 0.044(4) 0.089(6) 0.063(5) 0.030(4) -0.002(3) -0.013(4)
C49 0.043(4) 0.112(8) 0.062(5) 0.023(5) 0.009(3) 0.006(4)
C50 0.042(4) 0.098(6) 0.045(4) 0.008(4) 0.011(3) 0.015(4)
C51 0.032(3) 0.068(4) 0.043(3) 0.003(3) 0.003(2) 0.013(3)
C52 0.037(3) 0.060(4) 0.039(3) 0.000(3) 0.003(2) 0.012(3)
C53 0.055(4) 0.076(5) 0.038(3) 0.000(3) 0.004(3) 0.028(4)
C54 0.054(4) 0.048(3) 0.041(3) 0.002(3) -0.005(3) 0.015(3)
C55 0.051(4) 0.044(3) 0.040(3) 0.002(3) -0.001(3) 0.009(3)
C56 0.038(3) 0.046(3) 0.031(3) 0.002(2) -0.005(2) 0.009(2)
C57 0.035(3) 0.037(3) 0.038(3) 0.006(2) 0.001(2) 0.006(2)
C58 0.040(3) 0.041(3) 0.042(3) 0.007(2) -0.001(2) -0.003(2)
C59 0.036(3) 0.056(4) 0.044(3) 0.008(3) 0.006(2) -0.005(3)
C60 0.036(3) 0.051(3) 0.046(3) 0.004(3) 0.007(2) 0.002(3)
C61 0.035(3) 0.040(3) 0.038(3) 0.000(2) 0.005(2) 0.003(2)
C62 0.071(5) 0.053(4) 0.047(4) 0.001(3) 0.003(3) 0.026(3)
C63 0.068(5) 0.045(4) 0.050(4) 0.001(3) 0.007(3) 0.014(3)
C64 0.061(4) 0.050(4) 0.042(3) 0.001(3) 0.007(3) 0.016(3)
C69 0.091(7) 0.109(7) 0.057(5) -0.001(5) 0.024(4) 0.045(6)
C68 0.091(8) 0.162(12) 0.070(6) -0.043(7) -0.017(5) 0.047(8)
C67 0.118(9) 0.091(7) 0.061(6) -0.015(5) -0.010(6) 0.052(7)
C66 0.119(10) 0.069(6) 0.116(10) 0.010(6) -0.046(8) -0.018(6)
C65 0.081(6) 0.086(6) 0.074(6) -0.006(5) -0.006(5) -0.017(5)
C93 0.120(10) 0.094(8) 0.108(9) 0.027(6) -0.058(8) -0.033(7)
B3 0.052(5) 0.059(5) 0.057(5) -0.008(4) 0.003(4) 0.004(4)
B2 0.053(4) 0.046(4) 0.054(4) 0.002(3) -0.001(3) -0.012(3)
B1 0.064(5) 0.061(5) 0.067(6) -0.002(4) -0.008(4) 0.014(4)
B4 0.152(13) 0.090(8) 0.070(7) 0.004(6) 0.070(8) 0.034(8)
O3 0.162(7) 0.067(4) 0.071(4) -0.002(3) -0.018(4) 0.032(4)

loop_
_atom_type_symbol
_atom_type_description
_atom_type_scat_dispersion_real
_atom_type_scat_dispersion_imag
_atom_type_scat_source
C C 0.0033 0.0016 'International Tables Vol C Tables 4.2.6.8 and 6.1.1.4'
H H 0.0000 0.0000 'International Tables Vol C Tables 4.2.6.8 and 6.1.1.4'
B B 0.0013 0.0007 'International Tables Vol C Tables 4.2.6.8 and 6.1.1.4'
Co Co 0.3494 0.9721 'International Tables Vol C Tables 4.2.6.8 and 6.1.1.4'
F F 0.0171 0.0103 'International Tables Vol C Tables 4.2.6.8 and 6.1.1.4'
N N 0.0061 0.0033 'International Tables Vol C Tables 4.2.6.8 and 6.1.1.4'
O O 0.0106 0.0060 'International Tables Vol C Tables 4.2.6.8 and 6.1.1.4'

loop_
_geom_angle_atom_site_label_1
_geom_angle_atom_site_label_2
_geom_angle_atom_site_label_3
_geom_angle
_geom_angle_site_symmetry_1
_geom_angle_site_symmetry_3
_geom_angle_publ_flag
N2 Co1 N1 80.2(2) . . ?
N2 Co1 N3 80.6(2) . . ?
N2 Co1 N5 179.2(2) . . ?
N2 Co1 N4 100.8(2) . . ?
N2 Co1 N6 99.5(2) . . ?
N1 Co1 N4 92.2(2) . . ?
N1 Co1 N6 92.01(19) . . ?
N3 Co1 N1 160.8(2) . . ?
N3 Co1 N4 91.3(2) . . ?
N3 Co1 N6 91.2(2) . . ?
N5 Co1 N1 99.8(2) . . ?
N5 Co1 N3 99.4(2) . . ?
N5 Co1 N4 80.03(19) . . ?
N5 Co1 N6 79.7(2) . . ?
N6 Co1 N4 159.73(19) . . ?
N11 Co2 N12 79.8(2) . . ?
N11 Co2 N10 79.9(2) . . ?
N11 Co2 N9 99.2(2) . . ?
N11 Co2 N7 100.2(2) . . ?
N10 Co2 N12 159.7(2) . . ?
N9 Co2 N12 92.44(19) . . ?
N9 Co2 N10 91.46(19) . . ?
N8 Co2 N11 176.5(2) . . ?
N8 Co2 N12 96.8(2) . . ?
N8 Co2 N10 103.5(2) . . ?
N8 Co2 N9 80.1(2) . . ?
N8 Co2 N7 80.7(2) . . ?
N7 Co2 N12 92.7(2) . . ?
N7 Co2 N10 90.2(2) . . ?
N7 Co2 N9 160.5(2) . . ?
F5 F4 B1 68.5(11) . . ?
F4 F5 B1 65.6(10) . . ?
H4A O4 H4B 104.6 . . ?
C93 O1 H1A 109.5 . . ?
C6 N2 Co1 119.4(4) . . ?
C10 N2 Co1 120.5(4) . . ?
C10 N2 C6 120.0(5) . . ?
C11 N1 Co1 113.4(4) . . ?
C15 N1 Co1 128.1(4) . . ?
C15 N1 C11 118.4(5) . . ?
C1 N3 Co1 127.4(5) . . ?
C1 N3 C5 119.6(6) . . ?
C5 N3 Co1 113.0(4) . . ?
C29 N5 Co1 119.7(4) . . ?
C29 N5 C33 120.4(5) . . ?
C33 N5 Co1 119.9(4) . . ?
C28 N4 Co1 112.1(4) . . ?
C24 N4 Co1 129.3(4) . . ?
C24 N4 C28 118.6(6) . . ?
C34 N6 Co1 113.1(4) . . ?
C38 N6 Co1 129.6(5) . . ?
C38 N6 C34 117.3(6) . . ?
C79 N11 Co2 119.8(5) . . ?
C75 N11 Co2 118.7(4) . . ?
C75 N11 C79 121.3(6) . . ?
C84 N12 Co2 129.0(5) . . ?
C84 N12 C80 119.1(6) . . ?
C80 N12 Co2 111.9(4) . . ?
C74 N10 Co2 112.2(4) . . ?
C70 N10 Co2 129.2(4) . . ?
C70 N10 C74 118.6(6) . . ?
C57 N9 Co2 112.6(4) . . ?
C61 N9 Co2 128.6(4) . . ?
C61 N9 C57 118.8(5) . . ?
C52 N8 Co2 119.3(5) . . ?
C56 N8 Co2 119.9(4) . . ?
C56 N8 C52 120.3(6) . . ?
C47 N7 Co2 127.4(5) . . ?
C47 N7 C51 119.8(6) . . ?
C51 N7 Co2 112.7(4) . . ?
N3 C1 H1 119.3 . . ?
N3 C1 C2 121.4(8) . . ?
C2 C1 H1 119.3 . . ?
C1 C2 H2 120.2 . . ?
C3 C2 C1 119.5(8) . . ?
C3 C2 H2 120.2 . . ?
C2 C3 H3 120.3 . . ?
C2 C3 C4 119.4(8) . . ?
C4 C3 H3 120.3 . . ?
C3 C4 H4 120.4 . . ?
C5 C4 C3 119.3(8) . . ?
C5 C4 H4 120.4 . . ?
N3 C5 C4 120.8(7) . . ?
N3 C5 C6 113.8(5) . . ?
C4 C5 C6 125.3(7) . . ?
N2 C6 C5 113.1(5) . . ?
N2 C6 C7 121.1(6) . . ?
C7 C6 C5 125.9(6) . . ?
C6 C7 H7 120.4 . . ?
C6 C7 C8 119.1(6) . . ?
C8 C7 H7 120.4 . . ?
C7 C8 C16 120.7(6) . . ?
C9 C8 C7 119.4(6) . . ?
C9 C8 C16 119.8(7) . . ?
C8 C9 H9 120.4 . . ?
C10 C9 C8 119.1(6) . . ?
C10 C9 H9 120.4 . . ?
N2 C10 C9 121.2(6) . . ?
N2 C10 C11 112.3(5) . . ?
C9 C10 C11 126.5(6) . . ?
N1 C11 C10 113.5(5) . . ?
N1 C11 C12 122.4(6) . . ?
C12 C11 C10 124.1(5) . . ?
C11 C12 H12 120.8 . . ?
C11 C12 C13 118.3(6) . . ?
C13 C12 H12 120.8 . . ?
C12 C13 H13 120.2 . . ?
C14 C13 C12 119.6(6) . . ?
C14 C13 H13 120.2 . . ?
C13 C14 H14 120.1 . . ?
C13 C14 C15 119.7(6) . . ?
C15 C14 H14 120.1 . . ?
N1 C15 C14 121.5(6) . . ?
N1 C15 H15 119.2 . . ?
C14 C15 H15 119.2 . . ?
C17 C16 C8 177.6(8) . . ?
C16 C17 C18 178.6(8) . . ?
C19 C18 C17 120.9(7) . . ?
C19 C18 C23 120.3(6) . . ?
C23 C18 C17 118.8(6) . . ?
C18 C19 H19 120.2 . . ?
C20 C19 C18 119.6(7) . . ?
C20 C19 H19 120.2 . . ?
C19 C20 H20 119.6 . . ?
C19 C20 C21 120.8(6) . . ?
C21 C20 H20 119.6 . . ?
C20 C21 H21 120.6 . . ?
C22 C21 C20 118.9(6) . . ?
C22 C21 H21 120.6 . . ?
C21 C22 H22 119.3 . . ?
C21 C22 C23 121.3(7) . . ?
C23 C22 H22 119.3 . . ?
C18 C23 H23 120.4 . . ?
C22 C23 C18 119.1(7) . . ?
C22 C23 H23 120.4 . . ?
N5 C29 C30 121.5(5) . . ?
N5 C29 C28 114.3(5) . . ?
C30 C29 C28 124.2(5) . . ?
C29 C30 H30 120.7 . . ?
C31 C30 C29 118.6(6) . . ?
C31 C30 H30 120.7 . . ?
C30 C31 C32 119.2(5) . . ?
C30 C31 C39 120.9(6) . . ?
C32 C31 C39 119.9(5) . . ?
C31 C32 H32 120.2 . . ?
C33 C32 C31 119.5(5) . . ?
C33 C32 H32 120.3 . . ?
N5 C33 C32 120.8(5) . . ?
N5 C33 C34 113.4(5) . . ?
C32 C33 C34 125.7(5) . . ?
C40 C39 C31 179.1(7) . . ?
C39 C40 C41 177.0(6) . . ?
C42 C41 C40 118.9(5) . . ?
C46 C41 C40 121.3(5) . . ?
C46 C41 C42 119.7(5) . . ?
C41 C42 H42 120.3 . . ?
C41 C42 C43 119.3(6) . . ?
C43 C42 H42 120.3 . . ?
C42 C43 H43 119.6 . . ?
C44 C43 C42 120.9(6) . . ?
C44 C43 H43 119.6 . . ?
C43 C44 H44 120.4 . . ?
C43 C44 C45 119.2(6) . . ?
C45 C44 H44 120.4 . . ?
C44 C45 H45 119.5 . . ?
C46 C45 C44 120.9(6) . . ?
C46 C45 H45 119.5 . . ?
C41 C46 H46 120.1 . . ?
C45 C46 C41 119.9(6) . . ?
C45 C46 H46 120.1 . . ?
N6 C34 C33 113.8(5) . . ?
N6 C34 C35 122.6(6) . . ?
C35 C34 C33 123.5(6) . . ?
C34 C35 H35 120.1 . . ?
C34 C35 C36 119.9(7) . . ?
C36 C35 H35 120.1 . . ?
C35 C36 H36 121.3 . . ?
C35 C36 C37 117.5(6) . . ?
C37 C36 H36 121.3 . . ?
C36 C37 H37 120.0 . . ?
C38 C37 C36 120.1(6) . . ?
C38 C37 H37 120.0 . . ?
N6 C38 C37 122.6(7) . . ?
N6 C38 H38 118.7 . . ?
C37 C38 H38 118.7 . . ?
N4 C28 C29 113.9(5) . . ?
N4 C28 C27 121.8(5) . . ?
C27 C28 C29 124.3(6) . . ?
C28 C27 H27 120.6 . . ?
C28 C27 C26 118.8(6) . . ?
C26 C27 H27 120.6 . . ?
N4 C24 H24 118.7 . . ?
N4 C24 C25 122.7(6) . . ?
C25 C24 H24 118.7 . . ?
C24 C25 H25 120.6 . . ?
C26 C25 C24 118.7(6) . . ?
C26 C25 H25 120.6 . . ?
C27 C26 H26 120.3 . . ?
C25 C26 C27 119.4(7) . . ?
C25 C26 H26 120.3 . . ?
N12 C84 H84 118.5 . . ?
N12 C84 C83 122.9(8) . . ?
C83 C84 H84 118.5 . . ?
C84 C83 H83 120.7 . . ?
C82 C83 C84 118.6(8) . . ?
C82 C83 H83 120.7 . . ?
C83 C82 H82 120.2 . . ?
C83 C82 C81 119.6(7) . . ?
C81 C82 H82 120.2 . . ?
C82 C81 H81 120.2 . . ?
C82 C81 C80 119.6(7) . . ?
C80 C81 H81 120.2 . . ?
N12 C80 C81 120.2(7) . . ?
N12 C80 C79 115.0(5) . . ?
C81 C80 C79 124.8(7) . . ?
N11 C79 C80 113.1(6) . . ?
N11 C79 C78 121.0(6) . . ?
C78 C79 C80 125.9(6) . . ?
C79 C78 H78 120.8 . . ?
C77 C78 C79 118.4(6) . . ?
C77 C78 H78 120.8 . . ?
C78 C77 C76 120.7(6) . . ?
C78 C77 C85 122.7(6) . . ?
C76 C77 C85 116.4(7) . . ?
C77 C76 H76 121.0 . . ?
C77 C76 C75 118.0(6) . . ?
C75 C76 H76 121.0 . . ?
N11 C75 C76 120.3(6) . . ?
N11 C75 C74 115.0(5) . . ?
C76 C75 C74 124.7(6) . . ?
N10 C74 C75 113.9(5) . . ?
N10 C74 C73 121.1(5) . . ?
C73 C74 C75 124.9(6) . . ?
C74 C73 H73 120.4 . . ?
C72 C73 C74 119.3(6) . . ?
C72 C73 H73 120.4 . . ?
C73 C72 H72 120.3 . . ?
C71 C72 C73 119.4(6) . . ?
C71 C72 H72 120.3 . . ?
C72 C71 H71 120.5 . . ?
C72 C71 C70 118.9(6) . . ?
C70 C71 H71 120.5 . . ?
N10 C70 C71 122.7(6) . . ?
N10 C70 H70 118.7 . . ?
C71 C70 H70 118.7 . . ?
C86 C85 C77 164.8(7) . . ?
C85 C86 C87 173.2(7) . . ?
C92 C87 C86 122.5(7) . . ?
C92 C87 C88 119.0(8) . . ?
C88 C87 C86 118.3(6) . . ?
C87 C92 H92 120.6 . . ?
C87 C92 C91 118.8(10) . . ?
C91 C92 H92 120.6 . . ?
C92 C91 H91 119.2 . . ?
C90 C91 C92 121.5(9) . . ?
C90 C91 H91 119.2 . . ?
C91 C90 H90 120.7 . . ?
C91 C90 C89 118.6(9) . . ?
C89 C90 H90 120.7 . . ?
C90 C89 H89 119.5 . . ?
C88 C89 C90 120.9(9) . . ?
C88 C89 H89 119.5 . . ?
C87 C88 H88 119.4 . . ?
C89 C88 C87 121.1(8) . . ?
C89 C88 H88 119.4 . . ?
N7 C47 H47 119.8 . . ?
N7 C47 C48 120.4(8) . . ?
C48 C47 H47 119.8 . . ?
C47 C48 H48 120.8 . . ?
C49 C48 C47 118.3(8) . . ?
C49 C48 H48 120.8 . . ?
C48 C49 H49 119.6 . . ?
C50 C49 C48 120.9(8) . . ?
C50 C49 H49 119.6 . . ?
C49 C50 H50 120.4 . . ?
C49 C50 C51 119.1(9) . . ?
C51 C50 H50 120.4 . . ?
N7 C51 C50 121.4(7) . . ?
N7 C51 C52 114.8(5) . . ?
C50 C51 C52 123.8(7) . . ?
N8 C52 C51 112.1(6) . . ?
C53 C52 N8 120.1(6) . . ?
C53 C52 C51 127.8(6) . . ?
C52 C53 H53 119.8 . . ?
C52 C53 C54 120.3(6) . . ?
C54 C53 H53 119.8 . . ?
C53 C54 C55 120.0(6) . . ?
C53 C54 C62 118.4(7) . . ?
C55 C54 C62 121.5(7) . . ?
C54 C55 H55 121.4 . . ?
C56 C55 C54 117.1(6) . . ?
C56 C55 H55 121.4 . . ?
N8 C56 C55 122.1(6) . . ?
N8 C56 C57 113.2(5) . . ?
C55 C56 C57 124.7(6) . . ?
N9 C57 C56 113.9(5) . . ?
N9 C57 C58 121.2(6) . . ?
C58 C57 C56 124.9(6) . . ?
C57 C58 H58 120.5 . . ?
C59 C58 C57 119.0(6) . . ?
C59 C58 H58 120.5 . . ?
C58 C59 H59 120.3 . . ?
C58 C59 C60 119.5(6) . . ?
C60 C59 H59 120.3 . . ?
C59 C60 H60 120.8 . . ?
C61 C60 C59 118.4(6) . . ?
C61 C60 H60 120.8 . . ?
N9 C61 C60 123.1(6) . . ?
N9 C61 H61 118.4 . . ?
C60 C61 H61 118.4 . . ?
C63 C62 C54 171.7(9) . . ?
C62 C63 C64 174.9(8) . . ?
C69 C64 C63 117.1(8) . . ?
C65 C64 C63 123.3(8) . . ?
C65 C64 C69 119.6(9) . . ?
C64 C69 H69 118.7 . . ?
C68 C69 C64 122.7(12) . . ?
C68 C69 H69 118.7 . . ?
C69 C68 H68 120.7 . . ?
C67 C68 C69 118.5(13) . . ?
C67 C68 H68 120.7 . . ?
C68 C67 H67 117.5 . . ?
C68 C67 C66 124.9(11) . . ?
C66 C67 H67 117.5 . . ?
C67 C66 H66 121.8 . . ?
C67 C66 C65 116.4(10) . . ?
C65 C66 H66 121.8 . . ?
C64 C65 C66 117.5(10) . . ?
C64 C65 H65 121.2 . . ?
C66 C65 H65 121.2 . . ?
O1 C93 H93A 109.5 . . ?
O1 C93 H93B 109.5 . . ?
O1 C93 H93C 109.5 . . ?
H93A C93 H93B 109.5 . . ?
H93A C93 H93C 109.5 . . ?
H93B C93 H93C 109.5 . . ?
F10 B3 F11 105.6(7) . . ?
F10 B3 F12 109.3(7) . . ?
F11 B3 F12 114.1(8) . . ?
F13 B3 F10 116.2(10) . . ?
F13 B3 F11 104.3(9) . . ?
F13 B3 F12 107.5(8) . . ?
F6 B2 F9 109.8(6) . . ?
F7 B2 F6 110.7(8) . . ?
F7 B2 F9 107.5(8) . . ?
F8 B2 F6 110.7(7) . . ?
F8 B2 F7 108.7(6) . . ?
F8 B2 F9 109.3(7) . . ?
F1 B1 F3 108.6(8) . . ?
F1 B1 F4 104.5(9) . . ?
F1 B1 F5 104.8(8) . . ?
F2 B1 F1 115.9(8) . . ?
F2 B1 F3 108.9(7) . . ?
F2 B1 F4 127.3(11) . . ?
F2 B1 F5 90.3(8) . . ?
F3 B1 F4 87.1(11) . . ?
F3 B1 F5 127.8(10) . . ?
F4 B1 F5 45.9(8) . . ?
F14 B4 F17 111.5(10) . . ?
F14 B4 F16 99.3(13) . . ?
F14 B4 F18 104.8(10) . . ?
F17 B4 F16 90.0(12) . . ?
F17 B4 F18 81.3(12) . . ?
F16 B4 F18 155.9(12) . . ?
F15 B4 F14 116.5(12) . . ?
F15 B4 F17 132.0(13) . . ?
F15 B4 F16 83.2(12) . . ?
F15 B4 F18 86.0(14) . . ?

loop_
_geom_bond_atom_site_label_1
_geom_bond_atom_site_label_2
_geom_bond_distance
_geom_bond_site_symmetry_2
_geom_bond_publ_flag
Co1 N2 1.878(5) . ?
Co1 N1 2.054(5) . ?
Co1 N3 2.055(5) . ?
Co1 N5 1.904(5) . ?
Co1 N4 2.106(5) . ?
Co1 N6 2.094(5) . ?
Co2 N11 1.910(6) . ?
Co2 N12 2.103(5) . ?
Co2 N10 2.100(5) . ?
Co2 N9 2.065(5) . ?
Co2 N8 1.884(5) . ?
Co2 N7 2.065(6) . ?
F10 B3 1.355(10) . ?
F11 B3 1.364(11) . ?
F12 B3 1.374(11) . ?
F13 B3 1.317(11) . ?
F6 B2 1.370(9) . ?
F7 B2 1.359(11) . ?
F8 B2 1.355(9) . ?
F9 B2 1.377(9) . ?
F14 B4 1.353(13) . ?
F17 B4 1.368(15) . ?
F1 B1 1.354(10) . ?
F2 B1 1.335(11) . ?
F3 B1 1.383(11) . ?
F4 F5 1.131(19) . ?
F4 B1 1.434(17) . ?
F16 B4 1.46(2) . ?
F18 B4 1.51(2) . ?
F15 B4 1.261(16) . ?
F5 B1 1.466(15) . ?
O4 H4A 0.8695 . ?
O4 H4B 0.8702 . ?
O1 H1A 0.8400 . ?
O1 C93 1.475(17) . ?
N2 C6 1.359(8) . ?
N2 C10 1.355(8) . ?
N1 C11 1.363(7) . ?
N1 C15 1.334(8) . ?
N3 C1 1.341(9) . ?
N3 C5 1.356(9) . ?
N5 C29 1.335(7) . ?
N5 C33 1.362(7) . ?
N4 C28 1.356(8) . ?
N4 C24 1.337(8) . ?
N6 C34 1.364(8) . ?
N6 C38 1.347(8) . ?
N11 C79 1.357(8) . ?
N11 C75 1.345(8) . ?
N12 C84 1.328(9) . ?
N12 C80 1.363(9) . ?
N10 C74 1.361(8) . ?
N10 C70 1.337(8) . ?
N9 C57 1.365(8) . ?
N9 C61 1.332(8) . ?
N8 C52 1.371(8) . ?
N8 C56 1.344(8) . ?
N7 C47 1.340(9) . ?
N7 C51 1.347(9) . ?
C1 H1 0.9500 . ?
C1 C2 1.392(12) . ?
C2 H2 0.9500 . ?
C2 C3 1.361(15) . ?
C3 H3 0.9500 . ?
C3 C4 1.389(13) . ?
C4 H4 0.9500 . ?
C4 C5 1.386(10) . ?
C5 C6 1.467(10) . ?
C6 C7 1.370(9) . ?
C7 H7 0.9500 . ?
C7 C8 1.401(10) . ?
C8 C9 1.387(9) . ?
C8 C16 1.441(9) . ?
C9 H9 0.9500 . ?
C9 C10 1.375(9) . ?
C10 C11 1.479(8) . ?
C11 C12 1.379(9) . ?
C12 H12 0.9500 . ?
C12 C13 1.388(10) . ?
C13 H13 0.9500 . ?
C13 C14 1.361(10) . ?
C14 H14 0.9500 . ?
C14 C15 1.397(10) . ?
C15 H15 0.9500 . ?
C16 C17 1.184(9) . ?
C17 C18 1.448(9) . ?
C18 C19 1.386(9) . ?
C18 C23 1.387(10) . ?
C19 H19 0.9500 . ?
C19 C20 1.385(9) . ?
C20 H20 0.9500 . ?
C20 C21 1.391(10) . ?
C21 H21 0.9500 . ?
C21 C22 1.375(11) . ?
C22 H22 0.9500 . ?
C22 C23 1.390(11) . ?
C23 H23 0.9500 . ?
C29 C30 1.400(8) . ?
C29 C28 1.484(8) . ?
C30 H30 0.9500 . ?
C30 C31 1.385(8) . ?
C31 C32 1.406(8) . ?
C31 C39 1.435(8) . ?
C32 H32 0.9500 . ?
C32 C33 1.369(8) . ?
C33 C34 1.473(8) . ?
C39 C40 1.198(9) . ?
C40 C41 1.433(8) . ?
C41 C42 1.401(8) . ?
C41 C46 1.388(9) . ?
C42 H42 0.9500 . ?
C42 C43 1.404(9) . ?
C43 H43 0.9500 . ?
C43 C44 1.372(10) . ?
C44 H44 0.9500 . ?
C44 C45 1.396(10) . ?
C45 H45 0.9500 . ?
C45 C46 1.386(9) . ?
C46 H46 0.9500 . ?
C34 C35 1.372(9) . ?
C35 H35 0.9500 . ?
C35 C36 1.388(10) . ?
C36 H36 0.9500 . ?
C36 C37 1.392(11) . ?
C37 H37 0.9500 . ?
C37 C38 1.376(11) . ?
C38 H38 0.9500 . ?
C28 C27 1.387(9) . ?
C27 H27 0.9500 . ?
C27 C26 1.397(9) . ?
C24 H24 0.9500 . ?
C24 C25 1.393(10) . ?
C25 H25 0.9500 . ?
C25 C26 1.371(10) . ?
C26 H26 0.9500 . ?
C84 H84 0.9500 . ?
C84 C83 1.387(10) . ?
C83 H83 0.9500 . ?
C83 C82 1.364(13) . ?
C82 H82 0.9500 . ?
C82 C81 1.380(12) . ?
C81 H81 0.9500 . ?
C81 C80 1.397(9) . ?
C80 C79 1.469(10) . ?
C79 C78 1.388(9) . ?
C78 H78 0.9500 . ?
C78 C77 1.383(10) . ?
C77 C76 1.399(9) . ?
C77 C85 1.444(10) . ?
C76 H76 0.9500 . ?
C76 C75 1.406(9) . ?
C75 C74 1.456(8) . ?
C74 C73 1.390(9) . ?
C73 H73 0.9500 . ?
C73 C72 1.380(9) . ?
C72 H72 0.9500 . ?
C72 C71 1.371(10) . ?
C71 H71 0.9500 . ?
C71 C70 1.383(10) . ?
C70 H70 0.9500 . ?
C85 C86 1.184(10) . ?
C86 C87 1.453(10) . ?
C87 C92 1.380(11) . ?
C87 C88 1.383(10) . ?
C92 H92 0.9500 . ?
C92 C91 1.396(16) . ?
C91 H91 0.9500 . ?
C91 C90 1.362(18) . ?
C90 H90 0.9500 . ?
C90 C89 1.375(15) . ?
C89 H89 0.9500 . ?
C89 C88 1.352(11) . ?
C88 H88 0.9500 . ?
C47 H47 0.9500 . ?
C47 C48 1.415(12) . ?
C48 H48 0.9500 . ?
C48 C49 1.360(14) . ?
C49 H49 0.9500 . ?
C49 C50 1.358(13) . ?
C50 H50 0.9500 . ?
C50 C51 1.376(9) . ?
C51 C52 1.476(10) . ?
C52 C53 1.363(10) . ?
C53 H53 0.9500 . ?
C53 C54 1.382(11) . ?
C54 C55 1.409(9) . ?
C54 C62 1.430(10) . ?
C55 H55 0.9500 . ?
C55 C56 1.390(9) . ?
C56 C57 1.459(8) . ?
C57 C58 1.402(9) . ?
C58 H58 0.9500 . ?
C58 C59 1.383(9) . ?
C59 H59 0.9500 . ?
C59 C60 1.393(10) . ?
C60 H60 0.9500 . ?
C60 C61 1.388(8) . ?
C61 H61 0.9500 . ?
C62 C63 1.183(10) . ?
C63 C64 1.433(10) . ?
C64 C69 1.398(11) . ?
C64 C65 1.340(12) . ?
C69 H69 0.9500 . ?
C69 C68 1.328(14) . ?
C68 H68 0.9500 . ?
C68 C67 1.307(18) . ?
C67 H67 0.9500 . ?
C67 C66 1.355(18) . ?
C66 H66 0.9500 . ?
C66 C65 1.486(17) . ?
C65 H65 0.9500 . ?
C93 H93A 0.9800 . ?
C93 H93B 0.9800 . ?
C93 H93C 0.9800 . ?

loop_
_geom_torsion_atom_site_label_1
_geom_torsion_atom_site_label_2
_geom_torsion_atom_site_label_3
_geom_torsion_atom_site_label_4
_geom_torsion
_geom_torsion_site_symmetry_1
_geom_torsion_site_symmetry_2
_geom_torsion_site_symmetry_3
_geom_torsion_site_symmetry_4
_geom_torsion_publ_flag
Co1 N2 C6 C5 2.5(8) . . . . ?
Co1 N2 C6 C7 -177.4(5) . . . . ?
Co1 N2 C10 C9 176.5(5) . . . . ?
Co1 N2 C10 C11 -3.1(7) . . . . ?
Co1 N1 C11 C10 -1.2(6) . . . . ?
Co1 N1 C11 C12 177.4(5) . . . . ?
Co1 N1 C15 C14 -177.2(5) . . . . ?
Co1 N3 C1 C2 179.8(6) . . . . ?
Co1 N3 C5 C4 179.5(7) . . . . ?
Co1 N3 C5 C6 2.1(7) . . . . ?
Co1 N5 C29 C30 -179.6(4) . . . . ?
Co1 N5 C29 C28 -0.2(7) . . . . ?
Co1 N5 C33 C32 178.3(4) . . . . ?
Co1 N5 C33 C34 -0.1(7) . . . . ?
Co1 N4 C28 C29 -2.2(6) . . . . ?
Co1 N4 C28 C27 178.3(5) . . . . ?
Co1 N4 C24 C25 -178.2(5) . . . . ?
Co1 N6 C34 C33 0.2(6) . . . . ?
Co1 N6 C34 C35 -179.9(5) . . . . ?
Co1 N6 C38 C37 -178.9(5) . . . . ?
Co2 N11 C79 C80 5.5(7) . . . . ?
Co2 N11 C79 C78 -173.2(4) . . . . ?
Co2 N11 C75 C76 175.6(4) . . . . ?
Co2 N11 C75 C74 -3.2(7) . . . . ?
Co2 N12 C84 C83 -176.8(5) . . . . ?
Co2 N12 C80 C81 177.4(5) . . . . ?
Co2 N12 C80 C79 -2.6(6) . . . . ?
Co2 N10 C74 C75 -5.3(6) . . . . ?
Co2 N10 C74 C73 178.0(5) . . . . ?
Co2 N10 C70 C71 -177.8(4) . . . . ?
Co2 N9 C57 C56 1.3(6) . . . . ?
Co2 N9 C57 C58 -178.0(4) . . . . ?
Co2 N9 C61 C60 176.8(4) . . . . ?
Co2 N8 C52 C51 -7.8(7) . . . . ?
Co2 N8 C52 C53 170.9(5) . . . . ?
Co2 N8 C56 C55 -171.1(4) . . . . ?
Co2 N8 C56 C57 7.9(6) . . . . ?
Co2 N7 C47 C48 -177.4(5) . . . . ?
Co2 N7 C51 C50 177.6(5) . . . . ?
Co2 N7 C51 C52 -2.1(7) . . . . ?
F4 F5 B1 F1 96.0(12) . . . . ?
F4 F5 B1 F2 -147.0(12) . . . . ?
F4 F5 B1 F3 -32.5(14) . . . . ?
F5 F4 B1 F1 -96.7(11) . . . . ?
F5 F4 B1 F2 43.3(16) . . . . ?
F5 F4 B1 F3 154.9(11) . . . . ?
N2 C6 C7 C8 0.9(10) . . . . ?
N2 C10 C11 N1 2.6(7) . . . . ?
N2 C10 C11 C12 -175.9(6) . . . . ?
N1 Co1 N2 C6 178.9(5) . . . . ?
N1 Co1 N2 C10 2.0(4) . . . . ?
N1 C11 C12 C13 0.0(9) . . . . ?
N3 Co1 N2 C6 -1.1(5) . . . . ?
N3 Co1 N2 C10 -178.0(5) . . . . ?
N3 C1 C2 C3 -0.9(14) . . . . ?
N3 C5 C6 N2 -3.0(9) . . . . ?
N3 C5 C6 C7 177.0(7) . . . . ?
N5 C29 C30 C31 1.4(9) . . . . ?
N5 C29 C28 N4 1.7(8) . . . . ?
N5 C29 C28 C27 -178.8(6) . . . . ?
N5 C33 C34 N6 -0.1(7) . . . . ?
N5 C33 C34 C35 180.0(6) . . . . ?
N4 Co1 N2 C6 -90.7(5) . . . . ?
N4 Co1 N2 C10 92.4(5) . . . . ?
N4 C28 C27 C26 -0.3(10) . . . . ?
N4 C24 C25 C26 0.8(10) . . . . ?
N6 Co1 N2 C6 88.5(5) . . . . ?
N6 Co1 N2 C10 -88.4(5) . . . . ?
N6 C34 C35 C36 -1.1(9) . . . . ?
N11 C79 C78 C77 0.0(9) . . . . ?
N11 C75 C74 N10 5.7(8) . . . . ?
N11 C75 C74 C73 -177.8(6) . . . . ?
N12 Co2 N8 C52 -86.3(5) . . . . ?
N12 Co2 N8 C56 85.6(4) . . . . ?
N12 C84 C83 C82 -0.3(11) . . . . ?
N12 C80 C79 N11 -1.4(7) . . . . ?
N12 C80 C79 C78 177.1(6) . . . . ?
N10 Co2 N8 C52 93.3(5) . . . . ?
N10 Co2 N8 C56 -94.8(4) . . . . ?
N10 C74 C73 C72 -1.1(9) . . . . ?
N9 Co2 N8 C52 -177.6(5) . . . . ?
N9 Co2 N8 C56 -5.6(4) . . . . ?
N9 C57 C58 C59 1.2(8) . . . . ?
N8 C52 C53 C54 0.1(10) . . . . ?
N8 C56 C57 N9 -5.5(7) . . . . ?
N8 C56 C57 C58 173.7(5) . . . . ?
N7 Co2 N8 C52 5.3(4) . . . . ?
N7 Co2 N8 C56 177.3(5) . . . . ?
N7 C47 C48 C49 1.3(11) . . . . ?
N7 C51 C52 N8 6.1(8) . . . . ?
N7 C51 C52 C53 -172.4(6) . . . . ?
C1 N3 C5 C4 -1.7(11) . . . . ?
C1 N3 C5 C6 -179.1(6) . . . . ?
C1 C2 C3 C4 1.3(18) . . . . ?
C2 C3 C4 C5 -1.8(18) . . . . ?
C3 C4 C5 N3 2.0(15) . . . . ?
C3 C4 C5 C6 179.1(9) . . . . ?
C4 C5 C6 N2 179.8(8) . . . . ?
C4 C5 C6 C7 -0.2(13) . . . . ?
C5 N3 C1 C2 1.1(11) . . . . ?
C5 C6 C7 C8 -179.1(7) . . . . ?
C6 N2 C10 C9 -0.5(9) . . . . ?
C6 N2 C10 C11 180.0(5) . . . . ?
C6 C7 C8 C9 -0.4(10) . . . . ?
C6 C7 C8 C16 177.9(6) . . . . ?
C7 C8 C9 C10 -0.5(10) . . . . ?
C8 C9 C10 N2 1.0(9) . . . . ?
C8 C9 C10 C11 -179.5(6) . . . . ?
C9 C10 C11 N1 -176.9(6) . . . . ?
C9 C10 C11 C12 4.5(10) . . . . ?
C10 N2 C6 C5 179.5(6) . . . . ?
C10 N2 C6 C7 -0.5(9) . . . . ?
C10 C11 C12 C13 178.4(6) . . . . ?
C11 N1 C15 C14 0.0(9) . . . . ?
C11 C12 C13 C14 0.4(10) . . . . ?
C12 C13 C14 C15 -0.6(10) . . . . ?
C13 C14 C15 N1 0.4(10) . . . . ?
C15 N1 C11 C10 -178.8(5) . . . . ?
C15 N1 C11 C12 -0.2(8) . . . . ?
C16 C8 C9 C10 -178.9(6) . . . . ?
C17 C18 C19 C20 176.5(7) . . . . ?
C17 C18 C23 C22 -176.8(8) . . . . ?
C18 C19 C20 C21 0.9(11) . . . . ?
C19 C18 C23 C22 1.4(12) . . . . ?
C19 C20 C21 C22 0.0(12) . . . . ?
C20 C21 C22 C23 -0.2(14) . . . . ?
C21 C22 C23 C18 -0.5(14) . . . . ?
C23 C18 C19 C20 -1.6(11) . . . . ?
C29 N5 C33 C32 -1.6(9) . . . . ?
C29 N5 C33 C34 -180.0(5) . . . . ?
C29 C30 C31 C32 -1.8(9) . . . . ?
C29 C30 C31 C39 177.5(6) . . . . ?
C29 C28 C27 C26 -179.7(6) . . . . ?
C30 C29 C28 N4 -178.9(6) . . . . ?
C30 C29 C28 C27 0.6(10) . . . . ?
C30 C31 C32 C33 0.5(9) . . . . ?
C31 C32 C33 N5 1.2(9) . . . . ?
C31 C32 C33 C34 179.4(6) . . . . ?
C32 C33 C34 N6 -178.3(5) . . . . ?
C32 C33 C34 C35 1.8(10) . . . . ?
C33 N5 C29 C30 0.3(9) . . . . ?
C33 N5 C29 C28 179.7(5) . . . . ?
C33 C34 C35 C36 178.8(6) . . . . ?
C39 C31 C32 C33 -178.8(6) . . . . ?
C40 C41 C42 C43 -177.7(5) . . . . ?
C40 C41 C46 C45 179.6(6) . . . . ?
C41 C42 C43 C44 -2.6(10) . . . . ?
C42 C41 C46 C45 -1.1(9) . . . . ?
C42 C43 C44 C45 0.2(10) . . . . ?
C43 C44 C45 C46 1.7(10) . . . . ?
C44 C45 C46 C41 -1.3(10) . . . . ?
C46 C41 C42 C43 3.0(9) . . . . ?
C34 N6 C38 C37 1.4(9) . . . . ?
C34 C35 C36 C37 1.1(10) . . . . ?
C35 C36 C37 C38 0.1(11) . . . . ?
C36 C37 C38 N6 -1.3(11) . . . . ?
C38 N6 C34 C33 179.9(5) . . . . ?
C38 N6 C34 C35 -0.1(8) . . . . ?
C28 N4 C24 C25 -0.1(9) . . . . ?
C28 C29 C30 C31 -177.9(6) . . . . ?
C28 C27 C26 C25 0.9(11) . . . . ?
C24 N4 C28 C29 179.4(5) . . . . ?
C24 N4 C28 C27 -0.1(9) . . . . ?
C24 C25 C26 C27 -1.2(11) . . . . ?
C84 N12 C80 C81 -1.1(9) . . . . ?
C84 N12 C80 C79 178.8(5) . . . . ?
C84 C83 C82 C81 -1.2(11) . . . . ?
C83 C82 C81 C80 1.5(11) . . . . ?
C82 C81 C80 N12 -0.3(10) . . . . ?
C82 C81 C80 C79 179.7(6) . . . . ?
C81 C80 C79 N11 178.5(6) . . . . ?
C81 C80 C79 C78 -2.9(10) . . . . ?
C80 N12 C84 C83 1.5(10) . . . . ?
C80 C79 C78 C77 -178.4(6) . . . . ?
C79 N11 C75 C76 0.7(9) . . . . ?
C79 N11 C75 C74 -178.2(5) . . . . ?
C79 C78 C77 C76 -4.2(10) . . . . ?
C79 C78 C77 C85 170.3(6) . . . . ?
C78 C77 C76 C75 6.5(10) . . . . ?
C78 C77 C85 C86 -133(3) . . . . ?
C77 C76 C75 N11 -4.7(9) . . . . ?
C77 C76 C75 C74 174.0(6) . . . . ?
C76 C77 C85 C86 42(3) . . . . ?
C76 C75 C74 N10 -173.1(6) . . . . ?
C76 C75 C74 C73 3.4(10) . . . . ?
C75 N11 C79 C80 -179.6(5) . . . . ?
C75 N11 C79 C78 1.8(9) . . . . ?
C75 C74 C73 C72 -177.4(6) . . . . ?
C74 N10 C70 C71 -0.9(9) . . . . ?
C74 C73 C72 C71 1.9(9) . . . . ?
C73 C72 C71 C70 -2.2(9) . . . . ?
C72 C71 C70 N10 1.7(9) . . . . ?
C70 N10 C74 C75 177.2(5) . . . . ?
C70 N10 C74 C73 0.5(8) . . . . ?
C85 C77 C76 C75 -168.3(6) . . . . ?
C86 C87 C92 C91 175.8(9) . . . . ?
C86 C87 C88 C89 -177.1(7) . . . . ?
C87 C92 C91 C90 2.8(18) . . . . ?
C92 C87 C88 C89 -1.0(11) . . . . ?
C92 C91 C90 C89 -4.3(18) . . . . ?
C91 C90 C89 C88 3.2(15) . . . . ?
C90 C89 C88 C87 -0.6(12) . . . . ?
C88 C87 C92 C91 -0.1(14) . . . . ?
C47 N7 C51 C50 1.3(9) . . . . ?
C47 N7 C51 C52 -178.4(6) . . . . ?
C47 C48 C49 C50 -0.4(11) . . . . ?
C48 C49 C50 C51 0.0(12) . . . . ?
C49 C50 C51 N7 -0.5(10) . . . . ?
C49 C50 C51 C52 179.2(7) . . . . ?
C50 C51 C52 N8 -173.6(6) . . . . ?
C50 C51 C52 C53 7.9(11) . . . . ?
C51 N7 C47 C48 -1.7(10) . . . . ?
C51 C52 C53 C54 178.5(6) . . . . ?
C52 N8 C56 C55 0.7(8) . . . . ?
C52 N8 C56 C57 179.7(5) . . . . ?
C52 C53 C54 C55 1.2(10) . . . . ?
C52 C53 C54 C62 -176.0(6) . . . . ?
C53 C54 C55 C56 -1.5(9) . . . . ?
C54 C55 C56 N8 0.5(8) . . . . ?
C54 C55 C56 C57 -178.4(5) . . . . ?
C55 C56 C57 N9 173.4(5) . . . . ?
C55 C56 C57 C58 -7.4(9) . . . . ?
C56 N8 C52 C51 -179.7(5) . . . . ?
C56 N8 C52 C53 -1.1(9) . . . . ?
C56 C57 C58 C59 -177.9(5) . . . . ?
C57 N9 C61 C60 -0.1(9) . . . . ?
C57 C58 C59 C60 -1.2(9) . . . . ?
C58 C59 C60 C61 0.5(9) . . . . ?
C59 C60 C61 N9 0.1(9) . . . . ?
C61 N9 C57 C56 178.6(5) . . . . ?
C61 N9 C57 C58 -0.6(8) . . . . ?
C62 C54 C55 C56 175.6(6) . . . . ?
C63 C64 C69 C68 174.6(9) . . . . ?
C63 C64 C65 C66 -176.5(8) . . . . ?
C64 C69 C68 C67 1.2(16) . . . . ?
C69 C64 C65 C66 2.7(13) . . . . ?
C69 C68 C67 C66 4.3(18) . . . . ?
C68 C67 C66 C65 -5.8(17) . . . . ?
C67 C66 C65 C64 2.1(15) . . . . ?
C65 C64 C69 C68 -4.6(14) . . . . ?
